data_7134418
loop_
_publ_author_name
'Liu, Qingxiang'
'Wu, Xinan'
'Coffey, Aidan H.'
'Yang, Hanjun'
'Park, Jee Yung'
'Hu, Qixuan'
'Ma, Ke'
'Zhu, Chenhui'
'Zhao, Yong Sheng'
'Dou, Letian'
'Wang, Kang'

_publ_section_title
;
 Spacer cation enabled dimension control for efficient and
 wavelength-tunable blue perovskite light-emitting diodes
;
_journal_issue 42
_journal_name_full 'Chemical Communications'
_journal_page_first 7644
_journal_page_last 7647
_journal_paper_doi 10.1039/D5CC01292A
_journal_volume 61
_journal_year 2025
_chemical_formula_moiety 'Br8 Pb2, 4(C14 H16 N)'
_chemical_formula_sum 'C56 H64 Br8 N4 Pb2'
_chemical_formula_weight 1846.77
_space_group_crystal_system triclinic
_space_group_IT_number 2
_space_group_name_Hall '-P 1'
_space_group_name_H-M_alt 'P -1'
_atom_sites_solution_hydrogens geom
_atom_sites_solution_primary direct
_atom_sites_solution_secondary difmap
_audit_creation_method SHELXL-2018/3
_audit_update_record
;
2025-02-17 deposited with the CCDC.	2025-04-22 downloaded from the CCDC.
;
_cell_angle_alpha 97.483(2)
_cell_angle_beta 90.784(2)
_cell_angle_gamma 90.022(2)
_cell_formula_units_Z 2
_cell_length_a 11.6289(6)
_cell_length_b 11.6771(5)
_cell_length_c 22.3900(14)
_cell_measurement_reflns_used 9844
_cell_measurement_temperature 240(2)
_cell_measurement_theta_max 28.2723
_cell_measurement_theta_min 2.7555
_cell_volume 3014.2(3)
_computing_cell_refinement 'SAINT V8.40A (Bruker, 2019)'
_computing_data_collection 'Apex3 v2019.1-0 (Bruker, 2019)'
_computing_data_reduction 'SAINT V8.40A (Bruker, 2019)'
_computing_structure_refinement
;  
SHELXL-2018/3 (Sheldrick, 2015, 2018), 
SHELXLE Rev1117 (H\"ubschle et al., 2011)
;
_computing_structure_solution 'SHELXS-97 (Sheldrick, 2008)'
_diffrn_ambient_temperature 240(2)
_diffrn_detector_area_resol_mean 7.4074
_diffrn_measured_fraction_theta_full 0.999
_diffrn_measured_fraction_theta_max 0.997
_diffrn_measurement_device_type
;
Bruker AXS D8 Quest diffractometer with PhotonII charge-integrating pixel 
array detector (CPAD)
;
_diffrn_measurement_method 'omega and phi scans'
_diffrn_radiation_monochromator 'Triumph curved graphite crystal'
_diffrn_radiation_type MoK\a
_diffrn_radiation_wavelength 0.71073
_diffrn_reflns_av_R_equivalents 0.0750
_diffrn_reflns_av_unetI/netI 0.2075
_diffrn_reflns_Laue_measured_fraction_full 0.999
_diffrn_reflns_Laue_measured_fraction_max 0.997
_diffrn_reflns_limit_h_max 15
_diffrn_reflns_limit_h_min -15
_diffrn_reflns_limit_k_max 15
_diffrn_reflns_limit_k_min -14
_diffrn_reflns_limit_l_max 29
_diffrn_reflns_limit_l_min -29
_diffrn_reflns_number 53839
_diffrn_reflns_point_group_measured_fraction_full 0.999
_diffrn_reflns_point_group_measured_fraction_max 0.997
_diffrn_reflns_theta_full 25.242
_diffrn_reflns_theta_max 28.293
_diffrn_reflns_theta_min 2.087
_diffrn_source 'fine focus sealed tube X-ray source'
_diffrn_source_current '30 mA'
_diffrn_source_voltage '50 kV'
_exptl_absorpt_coefficient_mu 10.919
_exptl_absorpt_correction_T_max 0.0962
_exptl_absorpt_correction_T_min 0.0547
_exptl_absorpt_correction_type multi-scan
_exptl_absorpt_process_details
;
SADABS 2016/2: Krause, L., Herbst-Irmer, R., Sheldrick G.M. & Stalke D.
(2015). J. Appl. Cryst. 48, 3-10.
;
_exptl_crystal_colour colourless
_exptl_crystal_density_diffrn 2.035
_exptl_crystal_description plate
_exptl_crystal_F_000 1744
_exptl_crystal_size_max 0.25
_exptl_crystal_size_mid 0.21
_exptl_crystal_size_min 0.04
_refine_diff_density_max 3.455
_refine_diff_density_min -3.695
_refine_diff_density_rms 0.301
_refine_ls_extinction_method none
_refine_ls_goodness_of_fit_ref 1.051
_refine_ls_hydrogen_treatment constr
_refine_ls_matrix_type full
_refine_ls_number_parameters 863
_refine_ls_number_reflns 53839
_refine_ls_number_restraints 2448
_refine_ls_restrained_S_all 1.031
_refine_ls_R_factor_all 0.1472
_refine_ls_R_factor_gt 0.0880
_refine_ls_shift/su_max 0.000
_refine_ls_shift/su_mean 0.000
_refine_ls_structure_factor_coef Fsqd
_refine_ls_weighting_details 'w=1/[\s^2^(Fo^2^)+(0.0001P)^2^+31.6029P] where P=(Fo^2^+2Fc^2^)/3'
_refine_ls_weighting_scheme calc
_refine_ls_wR_factor_gt 0.2890
_refine_ls_wR_factor_ref 0.3350
_reflns_Friedel_coverage 0.000
_reflns_number_gt 28364
_reflns_number_total 53839
_reflns_threshold_expression 'I > 2\s(I)'
_cod_data_source_file d5cc01292a2.cif
_cod_data_source_block 2P_Pb_Br_n1_2_0m_5
_cod_depositor_comments 'Adding full bibliography for 7134418.cif.'
_cod_database_code 7134418
_shelx_shelxl_version_number 2018/3
_shelx_space_group_comment
;
The symmetry employed for this shelxl refinement is uniquely defined
by the following loop, which should always be used as a source of
symmetry information in preference to the above space-group names.
They are only intended as comments.
;

loop_
_space_group_symop_operation_xyz
'x, y, z'
'-x, -y, -z'

loop_
_atom_site_label
_atom_site_type_symbol
_atom_site_fract_x
_atom_site_fract_y
_atom_site_fract_z
_atom_site_U_iso_or_equiv
_atom_site_adp_type
_atom_site_occupancy
_atom_site_site_symmetry_order
_atom_site_calc_flag
_atom_site_refinement_flags_posn
_atom_site_refinement_flags_adp
_atom_site_refinement_flags_occupancy
_atom_site_disorder_assembly
_atom_site_disorder_group
Br1 Br 0.50238(14) 0.18783(18) 0.00020(9) 0.0382(5) Uani 1 1 d . . . . .
Pb1 Pb 0.75248(7) 0.25318(5) 0.00090(4) 0.0305(2) Uani 1 1 d . . . . .
Br2 Br 0.68858(16) 0.50280(15) 0.00159(9) 0.0366(4) Uani 1 1 d . . . . .
Pb2 Pb 0.25251(7) 0.24765(5) 0.00171(4) 0.0303(2) Uani 1 1 d . . . . .
Br3 Br 0.81137(16) 0.00180(15) -0.00140(9) 0.0373(4) Uani 1 1 d . . . . .
Br5 Br 1.00258(14) 0.31234(18) 0.00028(9) 0.0389(5) Uani 1 1 d . . . . .
Br9 Br 0.7561(3) 0.2804(4) 0.13687(11) 0.0650(8) Uani 1 1 d . . . . .
Br10 Br 0.7537(2) 0.2274(4) -0.13354(11) 0.0573(7) Uani 1 1 d . . . . .
Br11 Br 0.2540(3) 0.2056(3) -0.13479(11) 0.0573(7) Uani 1 1 d . . . . .
Br12 Br 0.2553(3) 0.2886(4) 0.13560(11) 0.0652(8) Uani 1 1 d . . . . .
N1A N 0.504(3) 0.608(2) 0.1205(11) 0.049(4) Uani 0.5 1 d D U P A 1
H1A1 H 0.438388 0.648566 0.121875 0.074 Uiso 0.5 1 calc R U P A 1
H1A2 H 0.528982 0.595715 0.082287 0.074 Uiso 0.5 1 calc R U P A 1
H1A3 H 0.558016 0.648276 0.143894 0.074 Uiso 0.5 1 calc R U P A 1
C1A C 0.485(3) 0.4988(18) 0.1421(9) 0.046(5) Uani 0.5 1 d D U P A 1
H1AA H 0.555140 0.452474 0.138969 0.056 Uiso 0.5 1 calc R U P A 1
H1AB H 0.424153 0.455694 0.117961 0.056 Uiso 0.5 1 calc R U P A 1
C2A C 0.4487(19) 0.5228(17) 0.2072(8) 0.043(6) Uani 0.5 1 d D U P A 1
H2AA H 0.368182 0.547495 0.208201 0.051 Uiso 0.5 1 calc R U P A 1
H2AB H 0.452889 0.450421 0.224934 0.051 Uiso 0.5 1 calc R U P A 1
C3A C 0.5179(16) 0.6115(15) 0.2456(9) 0.037(5) Uani 0.5 1 d D U P A 1
C4A C 0.4773(17) 0.7198(17) 0.2663(13) 0.041(5) Uani 0.5 1 d D U P A 1
H4A H 0.402189 0.737933 0.254753 0.050 Uiso 0.5 1 calc R U P A 1
C5A C 0.5381(17) 0.8038(17) 0.3026(13) 0.040(5) Uani 0.5 1 d D U P A 1
H5A H 0.506661 0.877539 0.313682 0.048 Uiso 0.5 1 calc R U P A 1
C6A C 0.6479(14) 0.7762(15) 0.3226(11) 0.036(5) Uani 0.5 1 d D U P A 1
C7A C 0.6896(19) 0.6661(16) 0.3047(14) 0.038(5) Uani 0.5 1 d D U P A 1
H7A H 0.762758 0.646790 0.318665 0.045 Uiso 0.5 1 calc R U P A 1
C8A C 0.6286(18) 0.5835(16) 0.2674(13) 0.040(5) Uani 0.5 1 d D U P A 1
H8A H 0.659740 0.509587 0.256481 0.048 Uiso 0.5 1 calc R U P A 1
C9A C 0.7188(12) 0.8615(15) 0.3616(8) 0.036(6) Uani 0.5 1 d D U P A 1
C10A C 0.8339(14) 0.877(2) 0.3495(11) 0.045(7) Uani 0.5 1 d D U P A 1
H10A H 0.869520 0.827229 0.319082 0.054 Uiso 0.5 1 calc R U P A 1
C11A C 0.8981(16) 0.967(2) 0.3817(12) 0.049(7) Uani 0.5 1 d D U P A 1
H11A H 0.974461 0.979445 0.371039 0.059 Uiso 0.5 1 calc R U P A 1
C12A C 0.8497(18) 1.035(3) 0.4285(13) 0.047(7) Uani 0.5 1 d D U P A 1
H12A H 0.894124 1.091982 0.451698 0.056 Uiso 0.5 1 calc R U P A 1
C13A C 0.7334(18) 1.020(3) 0.4424(13) 0.052(7) Uani 0.5 1 d D U P A 1
H13A H 0.700248 1.067302 0.474944 0.062 Uiso 0.5 1 calc R U P A 1
C14A C 0.6680(15) 0.937(2) 0.4079(11) 0.046(7) Uani 0.5 1 d D U P A 1
H14A H 0.589130 0.930171 0.415435 0.055 Uiso 0.5 1 calc R U P A 1
N1B N 0.5846(19) 0.033(3) 0.1166(11) 0.044(3) Uani 0.5 1 d D U P B 1
H1B1 H 0.625282 0.092780 0.135971 0.066 Uiso 0.5 1 calc R U P B 1
H1B2 H 0.587642 0.035336 0.076604 0.066 Uiso 0.5 1 calc R U P B 1
H1B3 H 0.614460 -0.033666 0.125394 0.066 Uiso 0.5 1 calc R U P B 1
C1B C 0.4665(18) 0.042(3) 0.1355(8) 0.053(5) Uani 0.5 1 d D U P B 1
H1BA H 0.419233 -0.015527 0.110646 0.063 Uiso 0.5 1 calc R U P B 1
H1BB H 0.436303 0.119019 0.131162 0.063 Uiso 0.5 1 calc R U P B 1
C2B C 0.4629(19) 0.0218(19) 0.2008(9) 0.051(6) Uani 0.5 1 d D U P B 1
H2BA H 0.382355 0.022145 0.213157 0.061 Uiso 0.5 1 calc R U P B 1
H2BB H 0.493641 -0.055415 0.203934 0.061 Uiso 0.5 1 calc R U P B 1
C3B C 0.5275(17) 0.1067(15) 0.2438(10) 0.037(5) Uani 0.5 1 d D U P B 1
C4B C 0.6358(18) 0.0869(16) 0.2655(13) 0.041(5) Uani 0.5 1 d D U P B 1
H4B H 0.667468 0.013162 0.254673 0.050 Uiso 0.5 1 calc R U P B 1
C5B C 0.7018(17) 0.1666(17) 0.3018(14) 0.040(5) Uani 0.5 1 d D U P B 1
H5B H 0.776977 0.148843 0.313379 0.048 Uiso 0.5 1 calc R U P B 1
C6B C 0.6535(14) 0.2747(14) 0.3209(10) 0.036(5) Uani 0.5 1 d D U P B 1
C7B C 0.5433(16) 0.2967(17) 0.3011(13) 0.038(5) Uani 0.5 1 d D U P B 1
H7B H 0.511145 0.369708 0.313219 0.045 Uiso 0.5 1 calc R U P B 1
C8B C 0.4785(16) 0.2162(17) 0.2644(13) 0.040(5) Uani 0.5 1 d D U P B 1
H8B H 0.402997 0.233578 0.253111 0.048 Uiso 0.5 1 calc R U P B 1
C9B C 0.7194(13) 0.3657(17) 0.3588(8) 0.036(6) Uani 0.5 1 d D U P B 1
C10B C 0.8350(14) 0.384(2) 0.3487(11) 0.045(7) Uani 0.5 1 d D U P B 1
H10B H 0.872534 0.335744 0.318139 0.054 Uiso 0.5 1 calc R U P B 1
C11B C 0.8965(16) 0.473(2) 0.3829(12) 0.049(7) Uani 0.5 1 d D U P B 1
H11B H 0.973669 0.486290 0.374048 0.059 Uiso 0.5 1 calc R U P B 1
C12B C 0.8444(19) 0.539(2) 0.4292(13) 0.047(7) Uani 0.5 1 d D U P B 1
H12B H 0.884663 0.600719 0.451219 0.056 Uiso 0.5 1 calc R U P B 1
C13B C 0.7306(19) 0.515(3) 0.4444(12) 0.052(7) Uani 0.5 1 d D U P B 1
H13B H 0.697130 0.556591 0.478620 0.062 Uiso 0.5 1 calc R U P B 1
C14B C 0.6681(16) 0.431(2) 0.4085(11) 0.046(7) Uani 0.5 1 d D U P B 1
H14B H 0.590874 0.417701 0.417430 0.055 Uiso 0.5 1 calc R U P B 1
N1C N 0.0828(19) 0.526(3) 0.1178(11) 0.044(3) Uani 0.5 1 d D U P C 1
H1C1 H 0.115698 0.596544 0.124733 0.066 Uiso 0.5 1 calc R U P C 1
H1C2 H 0.085689 0.499989 0.078257 0.066 Uiso 0.5 1 calc R U P C 1
H1C3 H 0.120785 0.477230 0.138905 0.066 Uiso 0.5 1 calc R U P C 1
C1C C -0.0355(18) 0.534(3) 0.1364(8) 0.048(5) Uani 0.5 1 d D U P C 1
H1CA H -0.071724 0.457523 0.129834 0.058 Uiso 0.5 1 calc R U P C 1
H1CB H -0.078244 0.585404 0.112830 0.058 Uiso 0.5 1 calc R U P C 1
C2C C -0.0373(19) 0.581(2) 0.2026(8) 0.048(6) Uani 0.5 1 d D U P C 1
H2CA H -0.006206 0.659909 0.207449 0.058 Uiso 0.5 1 calc R U P C 1
H2CB H -0.117465 0.586047 0.215550 0.058 Uiso 0.5 1 calc R U P C 1
C3C C 0.0282(16) 0.5131(18) 0.2432(9) 0.044(5) Uani 0.5 1 d D U P C 1
C4C C 0.1376(17) 0.541(2) 0.2641(12) 0.047(5) Uani 0.5 1 d D U P C 1
H4C H 0.172950 0.605213 0.250602 0.056 Uiso 0.5 1 calc R U P C 1
C5C C 0.1997(17) 0.4823(19) 0.3033(12) 0.042(6) Uani 0.5 1 d D U P C 1
H5C H 0.273624 0.507133 0.316730 0.051 Uiso 0.5 1 calc R U P C 1
C6C C 0.1495(13) 0.3846(15) 0.3224(9) 0.037(5) Uani 0.5 1 d D U P C 1
C7C C 0.0370(15) 0.358(2) 0.3048(12) 0.041(5) Uani 0.5 1 d D U P C 1
H7C H 0.001779 0.294288 0.318974 0.049 Uiso 0.5 1 calc R U P C 1
C8C C -0.0258(15) 0.4202(19) 0.2674(11) 0.041(5) Uani 0.5 1 d D U P C 1
H8C H -0.103125 0.401537 0.258038 0.049 Uiso 0.5 1 calc R U P C 1
C9C C 0.2156(13) 0.3081(18) 0.3578(8) 0.040(6) Uani 0.5 1 d D U P C 1
C10C C 0.3317(15) 0.288(3) 0.3477(12) 0.048(7) Uani 0.5 1 d D U P C 1
H10C H 0.367868 0.320784 0.316623 0.058 Uiso 0.5 1 calc R U P C 1
C11C C 0.3960(15) 0.220(3) 0.3826(12) 0.050(7) Uani 0.5 1 d D U P C 1
H11C H 0.473893 0.205096 0.374195 0.061 Uiso 0.5 1 calc R U P C 1
C12C C 0.3455(18) 0.175(3) 0.4290(12) 0.051(7) Uani 0.5 1 d D U P C 1
H12C H 0.389431 0.132017 0.453486 0.061 Uiso 0.5 1 calc R U P C 1
C13C C 0.2279(18) 0.194(3) 0.4405(12) 0.054(7) Uani 0.5 1 d D U P C 1
H13C H 0.192590 0.160650 0.471580 0.065 Uiso 0.5 1 calc R U P C 1
C14C C 0.1644(16) 0.262(3) 0.4058(11) 0.049(7) Uani 0.5 1 d D U P C 1
H14C H 0.086583 0.276585 0.414390 0.058 Uiso 0.5 1 calc R U P C 1
N1D N 0.018(3) 0.109(3) 0.1111(10) 0.049(4) Uani 0.5 1 d D U P D 1
H1D1 H -0.024144 0.172520 0.108317 0.074 Uiso 0.5 1 calc R U P D 1
H1D2 H 0.036224 0.075464 0.073865 0.074 Uiso 0.5 1 calc R U P D 1
H1D3 H 0.082496 0.127826 0.132532 0.074 Uiso 0.5 1 calc R U P D 1
C1D C -0.048(3) 0.028(2) 0.1406(8) 0.056(6) Uani 0.5 1 d D U P D 1
H1DA H -0.010938 -0.047360 0.136102 0.067 Uiso 0.5 1 calc R U P D 1
H1DB H -0.125615 0.019388 0.122603 0.067 Uiso 0.5 1 calc R U P D 1
C2D C -0.0557(19) 0.076(2) 0.2066(8) 0.050(6) Uani 0.5 1 d D U P D 1
H2DA H -0.030070 0.156727 0.211594 0.060 Uiso 0.5 1 calc R U P D 1
H2DB H -0.136518 0.075479 0.218386 0.060 Uiso 0.5 1 calc R U P D 1
C3D C 0.0127(16) 0.0131(17) 0.2484(9) 0.044(5) Uani 0.5 1 d D U P D 1
C4D C 0.1237(17) 0.0420(19) 0.2661(12) 0.047(5) Uani 0.5 1 d D U P D 1
H4D H 0.156097 0.106896 0.251914 0.056 Uiso 0.5 1 calc R U P D 1
C5D C 0.1912(17) -0.017(2) 0.3031(13) 0.042(6) Uani 0.5 1 d D U P D 1
H5D H 0.265800 0.009273 0.314613 0.051 Uiso 0.5 1 calc R U P D 1
C6D C 0.1456(13) -0.1157(15) 0.3229(9) 0.037(5) Uani 0.5 1 d D U P D 1
C7D C 0.0349(15) -0.1490(19) 0.3047(12) 0.041(5) Uani 0.5 1 d D U P D 1
H7D H 0.003509 -0.214798 0.318482 0.049 Uiso 0.5 1 calc R U P D 1
C8D C -0.0314(17) -0.0900(19) 0.2672(12) 0.048(8) Uani 0.5 1 d D U P D 1
H8D H -0.104691 -0.117602 0.254281 0.058 Uiso 0.5 1 calc R U P D 1
C9D C 0.2156(13) -0.1883(19) 0.3588(8) 0.040(6) Uani 0.5 1 d D U P D 1
C10D C 0.3323(14) -0.204(3) 0.3486(12) 0.048(7) Uani 0.5 1 d D U P D 1
H10D H 0.367301 -0.167137 0.318563 0.058 Uiso 0.5 1 calc R U P D 1
C11D C 0.3986(15) -0.273(3) 0.3819(12) 0.050(7) Uani 0.5 1 d D U P D 1
H11D H 0.476878 -0.285181 0.373240 0.061 Uiso 0.5 1 calc R U P D 1
C12D C 0.3498(18) -0.323(3) 0.4270(13) 0.051(7) Uani 0.5 1 d D U P D 1
H12D H 0.394326 -0.369813 0.449347 0.061 Uiso 0.5 1 calc R U P D 1
C13D C 0.2329(18) -0.304(3) 0.4405(13) 0.054(7) Uani 0.5 1 d D U P D 1
H13D H 0.199997 -0.336865 0.472541 0.065 Uiso 0.5 1 calc R U P D 1
C14D C 0.1666(16) -0.238(3) 0.4063(11) 0.049(7) Uani 0.5 1 d D U P D 1
H14D H 0.088286 -0.226434 0.414951 0.058 Uiso 0.5 1 calc R U P D 1
N1E N 0.509(3) 0.457(2) 0.1198(12) 0.046(4) Uani 0.5 1 d D U P E -2
H1E1 H 0.569186 0.431919 0.139929 0.069 Uiso 0.5 1 calc R U P E -2
H1E2 H 0.525359 0.452500 0.080382 0.069 Uiso 0.5 1 calc R U P E -2
H1E3 H 0.446736 0.413552 0.124501 0.069 Uiso 0.5 1 calc R U P E -2
C1E C 0.485(3) 0.5759(18) 0.1431(8) 0.042(5) Uani 0.5 1 d D U P E -2
H1EA H 0.421105 0.605074 0.120620 0.050 Uiso 0.5 1 calc R U P E -2
H1EB H 0.552993 0.624014 0.138915 0.050 Uiso 0.5 1 calc R U P E -2
C2E C 0.4550(16) 0.580(2) 0.2088(8) 0.047(6) Uani 0.5 1 d D U P E -2
H2EA H 0.405211 0.647209 0.219817 0.056 Uiso 0.5 1 calc R U P E -2
H2EB H 0.410378 0.510966 0.213722 0.056 Uiso 0.5 1 calc R U P E -2
C3E C 0.5542(17) 0.5879(17) 0.2517(8) 0.044(5) Uani 0.5 1 d D U P E -2
C4E C 0.575(2) 0.5079(17) 0.2904(10) 0.047(6) Uani 0.5 1 d D U P E -2
H4E H 0.533645 0.438339 0.283951 0.056 Uiso 0.5 1 calc R U P E -2
C5E C 0.653(2) 0.5217(19) 0.3379(12) 0.052(7) Uani 0.5 1 d D U P E -2
H5E H 0.660803 0.464945 0.363876 0.062 Uiso 0.5 1 calc R U P E -2
C6E C 0.7195(19) 0.6224(16) 0.3464(9) 0.046(6) Uani 0.5 1 d D U P E -2
C7E C 0.703(2) 0.703(2) 0.3069(11) 0.044(5) Uani 0.5 1 d D U P E -2
H7E H 0.747595 0.771127 0.312606 0.053 Uiso 0.5 1 calc R U P E -2
C8E C 0.625(2) 0.6881(19) 0.2595(10) 0.044(5) Uani 0.5 1 d D U P E -2
H8E H 0.619166 0.743528 0.232667 0.053 Uiso 0.5 1 calc R U P E -2
C9E C 0.8039(17) 0.6442(14) 0.3966(8) 0.048(7) Uani 0.5 1 d D U P E -2
C10E C 0.805(2) 0.7485(17) 0.4341(11) 0.054(7) Uani 0.5 1 d D U P E -2
H10E H 0.760064 0.810008 0.424060 0.065 Uiso 0.5 1 calc R U P E -2
C11E C 0.873(2) 0.764(2) 0.4865(10) 0.057(8) Uani 0.5 1 d D U P E -2
H11E H 0.867188 0.832419 0.513571 0.068 Uiso 0.5 1 calc R U P E -2
C12E C 0.948(3) 0.680(2) 0.4983(12) 0.058(8) Uani 0.5 1 d D U P E -2
H12E H 0.998036 0.692783 0.531721 0.069 Uiso 0.5 1 calc R U P E -2
C13E C 0.950(3) 0.573(2) 0.4608(12) 0.058(7) Uani 0.5 1 d D U P E -2
H13E H 1.000378 0.514962 0.469355 0.070 Uiso 0.5 1 calc R U P E -2
C14E C 0.876(2) 0.5553(18) 0.4113(12) 0.056(7) Uani 0.5 1 d D U P E -2
H14E H 0.874654 0.482956 0.387262 0.067 Uiso 0.5 1 calc R U P E -2
N1F N 0.400(2) 0.027(3) 0.1083(9) 0.044(3) Uani 0.5 1 d D U P F -2
H1F1 H 0.336860 0.026497 0.131253 0.066 Uiso 0.5 1 calc R U P F -2
H1F2 H 0.407376 -0.042765 0.086073 0.066 Uiso 0.5 1 calc R U P F -2
H1F3 H 0.392230 0.081501 0.083648 0.066 Uiso 0.5 1 calc R U P F -2
C1F C 0.5001(19) 0.051(5) 0.1464(8) 0.053(5) Uani 0.5 1 d D U P F -2
H1FA H 0.538517 0.120923 0.136913 0.063 Uiso 0.5 1 calc R U P F -2
H1FB H 0.554474 -0.013467 0.139853 0.063 Uiso 0.5 1 calc R U P F -2
C2F C 0.4613(17) 0.067(3) 0.2111(7) 0.058(6) Uani 0.5 1 d D U P F -2
H2FA H 0.411091 0.135209 0.217042 0.070 Uiso 0.5 1 calc R U P F -2
H2FB H 0.415235 0.000190 0.217964 0.070 Uiso 0.5 1 calc R U P F -2
C3F C 0.5549(19) 0.0829(19) 0.2573(8) 0.044(5) Uani 0.5 1 d D U P F -2
C4F C 0.579(2) 0.0045(18) 0.2965(11) 0.047(6) Uani 0.5 1 d D U P F -2
H4F H 0.538076 -0.065809 0.290796 0.056 Uiso 0.5 1 calc R U P F -2
C5F C 0.657(2) 0.0206(18) 0.3434(12) 0.052(7) Uani 0.5 1 d D U P F -2
H5F H 0.667878 -0.035579 0.369438 0.062 Uiso 0.5 1 calc R U P F -2
C6F C 0.7214(18) 0.1231(16) 0.3511(9) 0.046(6) Uani 0.5 1 d D U P F -2
C7F C 0.701(2) 0.2035(18) 0.3119(11) 0.044(5) Uani 0.5 1 d D U P F -2
H7F H 0.741417 0.273749 0.317954 0.053 Uiso 0.5 1 calc R U P F -2
C8F C 0.623(2) 0.1850(19) 0.2643(10) 0.048(7) Uani 0.5 1 d D U P F -2
H8F H 0.615979 0.239139 0.236889 0.057 Uiso 0.5 1 calc R U P F -2
C9F C 0.8063(16) 0.1478(15) 0.4009(8) 0.048(7) Uani 0.5 1 d D U P F -2
C10F C 0.881(2) 0.0626(18) 0.4159(11) 0.054(7) Uani 0.5 1 d D U P F -2
H10F H 0.879575 -0.010371 0.392529 0.065 Uiso 0.5 1 calc R U P F -2
C11F C 0.957(2) 0.083(2) 0.4649(11) 0.057(8) Uani 0.5 1 d D U P F -2
H11F H 1.013183 0.028642 0.471225 0.068 Uiso 0.5 1 calc R U P F -2
C12F C 0.948(3) 0.183(2) 0.5034(11) 0.058(8) Uani 0.5 1 d D U P F -2
H12F H 0.994097 0.193951 0.538600 0.069 Uiso 0.5 1 calc R U P F -2
C13F C 0.871(3) 0.270(2) 0.4909(11) 0.058(7) Uani 0.5 1 d D U P F -2
H13F H 0.865051 0.338509 0.517651 0.070 Uiso 0.5 1 calc R U P F -2
C14F C 0.804(2) 0.2536(18) 0.4388(11) 0.056(7) Uani 0.5 1 d D U P F -2
H14F H 0.756804 0.313716 0.428803 0.067 Uiso 0.5 1 calc R U P F -2
N1G N -0.098(2) 0.532(3) 0.1107(9) 0.044(3) Uani 0.5 1 d D U P G -2
H1G1 H -0.081933 0.475645 0.080696 0.066 Uiso 0.5 1 calc R U P G -2
H1G2 H -0.115221 0.597429 0.095013 0.066 Uiso 0.5 1 calc R U P G -2
H1G3 H -0.157777 0.511225 0.131723 0.066 Uiso 0.5 1 calc R U P G -2
C1G C 0.0014(19) 0.553(4) 0.1501(8) 0.050(5) Uani 0.5 1 d D U P G -2
H1GA H 0.033806 0.629208 0.147266 0.059 Uiso 0.5 1 calc R U P G -2
H1GB H 0.060609 0.494597 0.138519 0.059 Uiso 0.5 1 calc R U P G -2
C2G C -0.0369(17) 0.545(3) 0.2138(7) 0.053(6) Uani 0.5 1 d D U P G -2
H2GA H -0.088583 0.610100 0.225986 0.063 Uiso 0.5 1 calc R U P G -2
H2GB H -0.081351 0.473942 0.213814 0.063 Uiso 0.5 1 calc R U P G -2
C3G C 0.0570(19) 0.5468(18) 0.2595(9) 0.047(5) Uani 0.5 1 d D U P G -2
C4G C 0.119(2) 0.4508(17) 0.2693(11) 0.047(5) Uani 0.5 1 d D U P G -2
H4G H 0.101498 0.381120 0.244811 0.056 Uiso 0.5 1 calc R U P G -2
C5G C 0.205(2) 0.4484(17) 0.3120(11) 0.042(6) Uani 0.5 1 d D U P G -2
H5G H 0.245709 0.379924 0.315723 0.051 Uiso 0.5 1 calc R U P G -2
C6G C 0.2307(17) 0.5507(14) 0.3496(8) 0.041(6) Uani 0.5 1 d D U P G -2
C7G C 0.171(2) 0.6498(15) 0.3402(11) 0.048(5) Uani 0.5 1 d D U P G -2
H7G H 0.192091 0.719886 0.363491 0.058 Uiso 0.5 1 calc R U P G -2
C8G C 0.083(2) 0.6503(17) 0.2983(11) 0.048(5) Uani 0.5 1 d D U P G -2
H8G H 0.041469 0.718181 0.295278 0.058 Uiso 0.5 1 calc R U P G -2
C9G C 0.3124(16) 0.5525(14) 0.4010(7) 0.036(6) Uani 0.5 1 d D U P G -2
C10G C 0.309(2) 0.4677(18) 0.4389(9) 0.040(6) Uani 0.5 1 d D U P G -2
H10G H 0.256210 0.406540 0.430778 0.048 Uiso 0.5 1 calc R U P G -2
C11G C 0.383(2) 0.471(2) 0.4890(10) 0.047(7) Uani 0.5 1 d D U P G -2
H11G H 0.383146 0.410246 0.512377 0.056 Uiso 0.5 1 calc R U P G -2
C12G C 0.453(3) 0.564(2) 0.5037(11) 0.051(8) Uani 0.5 1 d D U P G -2
H12G H 0.500966 0.567634 0.538101 0.062 Uiso 0.5 1 calc R U P G -2
C13G C 0.455(2) 0.654(2) 0.4677(11) 0.053(7) Uani 0.5 1 d D U P G -2
H13G H 0.502370 0.718931 0.478650 0.063 Uiso 0.5 1 calc R U P G -2
C14G C 0.387(2) 0.6468(19) 0.4162(11) 0.050(7) Uani 0.5 1 d D U P G -2
H14G H 0.390665 0.705359 0.391132 0.060 Uiso 0.5 1 calc R U P G -2
N1H N 0.007(3) -0.050(2) 0.1132(10) 0.046(4) Uani 0.5 1 d D U P H -2
H1H1 H 0.028424 -0.038034 0.075979 0.069 Uiso 0.5 1 calc R U P H -2
H1H2 H 0.062264 -0.090468 0.129778 0.069 Uiso 0.5 1 calc R U P H -2
H1H3 H -0.059280 -0.089534 0.110977 0.069 Uiso 0.5 1 calc R U P H -2
C1H C -0.008(3) 0.0599(19) 0.1500(8) 0.051(5) Uani 0.5 1 d D U P H -2
H1HA H -0.067203 0.105019 0.132229 0.062 Uiso 0.5 1 calc R U P H -2
H1HB H 0.064298 0.104008 0.152570 0.062 Uiso 0.5 1 calc R U P H -2
C2H C -0.0431(16) 0.037(3) 0.2120(8) 0.057(6) Uani 0.5 1 d D U P H -2
H2HA H -0.101416 0.093366 0.226936 0.068 Uiso 0.5 1 calc R U P H -2
H2HB H -0.079106 -0.039923 0.208384 0.068 Uiso 0.5 1 calc R U P H -2
C3H C 0.0514(19) 0.0406(18) 0.2576(9) 0.047(5) Uani 0.5 1 d D U P H -2
C4H C 0.121(2) -0.0516(17) 0.2644(11) 0.047(5) Uani 0.5 1 d D U P H -2
H4H H 0.109790 -0.119804 0.237770 0.056 Uiso 0.5 1 calc R U P H -2
C5H C 0.208(2) -0.0519(18) 0.3073(11) 0.042(6) Uani 0.5 1 d D U P H -2
H5H H 0.252321 -0.118231 0.309826 0.051 Uiso 0.5 1 calc R U P H -2
C6H C 0.2267(17) 0.0494(14) 0.3470(8) 0.041(6) Uani 0.5 1 d D U P H -2
C7H C 0.162(2) 0.1459(16) 0.3392(11) 0.048(5) Uani 0.5 1 d D U P H -2
H7H H 0.176089 0.214769 0.364993 0.058 Uiso 0.5 1 calc R U P H -2
C8H C 0.077(2) 0.1456(17) 0.2953(11) 0.053(8) Uani 0.5 1 d D U P H -2
H8H H 0.037385 0.213723 0.290322 0.063 Uiso 0.5 1 calc R U P H -2
C9H C 0.3091(15) 0.0527(14) 0.3982(7) 0.036(6) Uani 0.5 1 d D U P H -2
C10H C 0.306(2) -0.0306(18) 0.4370(9) 0.040(6) Uani 0.5 1 d D U P H -2
H10H H 0.252547 -0.091590 0.429619 0.048 Uiso 0.5 1 calc R U P H -2
C11H C 0.380(2) -0.026(2) 0.4868(10) 0.047(7) Uani 0.5 1 d D U P H -2
H11H H 0.381713 -0.086534 0.510408 0.056 Uiso 0.5 1 calc R U P H -2
C12H C 0.450(3) 0.068(2) 0.5010(11) 0.051(8) Uani 0.5 1 d D U P H -2
H12H H 0.499041 0.071698 0.534868 0.062 Uiso 0.5 1 calc R U P H -2
C13H C 0.449(2) 0.158(2) 0.4653(11) 0.053(7) Uani 0.5 1 d D U P H -2
H13H H 0.493111 0.224963 0.476662 0.063 Uiso 0.5 1 calc R U P H -2
C14H C 0.381(2) 0.1489(19) 0.4134(10) 0.050(7) Uani 0.5 1 d D U P H -2
H14H H 0.383848 0.207183 0.388200 0.060 Uiso 0.5 1 calc R U P H -2

loop_
_atom_site_aniso_label
_atom_site_aniso_U_11
_atom_site_aniso_U_22
_atom_site_aniso_U_33
_atom_site_aniso_U_23
_atom_site_aniso_U_13
_atom_site_aniso_U_12
Br1 0.0139(7) 0.0485(12) 0.0521(11) 0.0062(9) 0.0001(7) -0.0005(7)
Pb1 0.0211(3) 0.0218(3) 0.0489(4) 0.0058(5) 0.0002(2) 0.0011(4)
Br2 0.0395(10) 0.0221(9) 0.0485(10) 0.0051(7) 0.0037(8) 0.0004(7)
Pb2 0.0209(3) 0.0231(3) 0.0477(4) 0.0081(5) -0.0004(2) 0.0006(4)
Br3 0.0400(10) 0.0218(9) 0.0507(11) 0.0067(7) 0.0020(8) -0.0005(7)
Br5 0.0137(7) 0.0491(13) 0.0538(11) 0.0061(9) 0.0002(7) 0.0002(7)
Br9 0.085(2) 0.0649(18) 0.0444(13) 0.0021(14) 0.0096(12) -0.0261(18)
Br10 0.0589(15) 0.0678(19) 0.0465(12) 0.0135(13) -0.0131(11) -0.0168(15)
Br11 0.0634(16) 0.0569(17) 0.0481(13) -0.0049(12) -0.0137(11) 0.0134(14)
Br12 0.0791(19) 0.071(2) 0.0468(13) 0.0108(14) 0.0124(12) 0.0286(18)
N1A 0.039(8) 0.049(9) 0.058(9) -0.001(8) 0.010(8) 0.007(8)
C1A 0.049(10) 0.037(11) 0.051(10) -0.003(10) 0.007(9) -0.004(10)
C2A 0.048(11) 0.032(12) 0.048(11) 0.006(11) 0.001(10) -0.008(11)
C3A 0.043(10) 0.034(10) 0.033(9) 0.005(8) -0.006(8) -0.004(9)
C4A 0.049(10) 0.037(10) 0.037(9) 0.002(9) 0.002(9) 0.006(9)
C5A 0.040(11) 0.038(11) 0.037(10) -0.014(9) 0.002(9) 0.007(10)
C6A 0.036(11) 0.039(11) 0.030(10) -0.005(9) 0.002(9) 0.004(10)
C7A 0.037(10) 0.032(11) 0.041(10) -0.004(9) -0.009(9) 0.000(9)
C8A 0.037(9) 0.038(10) 0.041(9) -0.004(8) -0.003(8) -0.015(9)
C9A 0.035(12) 0.046(14) 0.024(10) -0.005(10) -0.003(9) 0.005(11)
C10A 0.043(15) 0.056(17) 0.034(13) 0.002(12) 0.002(12) 0.008(14)
C11A 0.047(15) 0.057(16) 0.045(14) 0.008(12) -0.001(12) 0.001(14)
C12A 0.038(13) 0.051(14) 0.048(13) -0.004(12) -0.008(11) -0.009(12)
C13A 0.045(15) 0.065(16) 0.040(13) -0.012(13) -0.001(12) -0.002(14)
C14A 0.035(14) 0.063(17) 0.033(13) -0.017(12) -0.003(11) -0.005(14)
N1B 0.035(7) 0.041(7) 0.053(7) -0.002(7) -0.020(5) -0.002(7)
C1B 0.047(10) 0.051(10) 0.055(10) -0.007(10) -0.016(9) -0.004(10)
C2B 0.054(11) 0.042(12) 0.054(11) -0.006(11) -0.007(10) -0.003(11)
C3B 0.043(10) 0.034(10) 0.033(9) 0.005(8) -0.006(8) -0.004(9)
C4B 0.049(10) 0.037(10) 0.037(9) 0.002(9) 0.002(9) 0.006(9)
C5B 0.040(11) 0.038(11) 0.037(10) -0.014(9) 0.002(9) 0.007(10)
C6B 0.036(11) 0.039(11) 0.030(10) -0.005(9) 0.002(9) 0.004(10)
C7B 0.037(10) 0.032(11) 0.041(10) -0.004(9) -0.009(9) 0.000(9)
C8B 0.037(9) 0.038(10) 0.041(9) -0.004(8) -0.003(8) -0.015(9)
C9B 0.035(12) 0.046(14) 0.024(10) -0.005(10) -0.003(9) 0.005(11)
C10B 0.043(15) 0.056(17) 0.034(13) 0.002(12) 0.002(12) 0.008(14)
C11B 0.047(15) 0.057(16) 0.045(14) 0.008(12) -0.001(12) 0.001(14)
C12B 0.038(13) 0.051(14) 0.048(13) -0.004(12) -0.008(11) -0.009(12)
C13B 0.045(15) 0.065(16) 0.040(13) -0.012(13) -0.001(12) -0.002(14)
C14B 0.035(14) 0.063(17) 0.033(13) -0.017(12) -0.003(11) -0.005(14)
N1C 0.035(7) 0.041(7) 0.053(7) -0.002(7) -0.020(5) -0.002(7)
C1C 0.045(10) 0.042(10) 0.057(10) 0.001(10) -0.011(9) 0.000(10)
C2C 0.050(11) 0.038(12) 0.054(11) -0.002(11) -0.003(10) 0.006(11)
C3C 0.048(10) 0.045(10) 0.037(9) -0.008(9) 0.010(9) 0.004(9)
C4C 0.054(11) 0.045(10) 0.038(9) -0.004(9) 0.017(9) 0.007(10)
C5C 0.043(11) 0.043(12) 0.039(10) -0.003(10) 0.009(9) -0.004(10)
C6C 0.038(11) 0.038(11) 0.030(10) -0.012(9) 0.011(9) 0.002(10)
C7C 0.040(10) 0.038(10) 0.043(9) -0.001(8) 0.014(8) 0.010(9)
C8C 0.040(10) 0.038(10) 0.043(9) -0.001(8) 0.014(8) 0.010(9)
C9C 0.035(12) 0.045(13) 0.037(11) -0.005(10) 0.000(10) 0.005(11)
C10C 0.035(14) 0.051(16) 0.056(15) -0.008(13) 0.004(13) 0.008(13)
C11C 0.030(13) 0.051(16) 0.066(16) -0.007(13) -0.007(12) 0.004(13)
C12C 0.035(14) 0.054(15) 0.060(14) -0.002(12) -0.007(12) 0.007(13)
C13C 0.043(15) 0.062(16) 0.057(15) 0.008(13) 0.008(13) 0.004(14)
C14C 0.037(14) 0.063(15) 0.044(14) 0.000(13) 0.009(12) 0.010(13)
N1D 0.039(8) 0.049(9) 0.058(9) -0.001(8) 0.010(8) 0.007(8)
C1D 0.042(10) 0.065(11) 0.058(10) -0.001(10) 0.012(9) -0.006(10)
C2D 0.044(11) 0.056(13) 0.049(11) 0.002(11) 0.006(10) -0.001(11)
C3D 0.048(10) 0.045(10) 0.037(9) -0.008(9) 0.010(9) 0.004(9)
C4D 0.054(11) 0.045(10) 0.038(9) -0.004(9) 0.017(9) 0.007(10)
C5D 0.043(11) 0.043(12) 0.039(10) -0.003(10) 0.009(9) -0.004(10)
C6D 0.038(11) 0.038(11) 0.030(10) -0.012(9) 0.011(9) 0.002(10)
C7D 0.040(10) 0.038(10) 0.043(9) -0.001(8) 0.014(8) 0.010(9)
C8D 0.055(16) 0.046(16) 0.041(15) -0.007(13) 0.015(14) -0.010(15)
C9D 0.035(12) 0.045(13) 0.037(11) -0.005(10) 0.000(10) 0.005(11)
C10D 0.035(14) 0.051(16) 0.056(15) -0.008(13) 0.004(13) 0.008(13)
C11D 0.030(13) 0.051(16) 0.066(16) -0.007(13) -0.007(12) 0.004(13)
C12D 0.035(14) 0.054(15) 0.060(14) -0.002(12) -0.007(12) 0.007(13)
C13D 0.043(15) 0.062(16) 0.057(15) 0.008(13) 0.008(13) 0.004(14)
C14D 0.037(14) 0.063(15) 0.044(14) 0.000(13) 0.009(12) 0.010(13)
N1E 0.035(8) 0.046(9) 0.057(9) 0.007(8) 0.011(7) -0.005(8)
C1E 0.044(10) 0.034(10) 0.047(10) 0.005(10) 0.005(9) -0.001(10)
C2E 0.051(11) 0.041(12) 0.047(10) 0.001(11) 0.003(10) -0.004(11)
C3E 0.047(10) 0.037(10) 0.046(10) -0.008(9) 0.005(9) -0.004(10)
C4E 0.052(12) 0.039(12) 0.046(12) -0.008(10) -0.001(11) -0.010(11)
C5E 0.049(13) 0.041(13) 0.064(14) 0.001(12) -0.002(12) -0.002(12)
C6E 0.043(12) 0.036(12) 0.057(12) -0.004(11) 0.006(11) 0.007(11)
C7E 0.046(9) 0.039(9) 0.045(9) -0.002(8) 0.004(8) -0.005(8)
C8E 0.046(9) 0.039(9) 0.045(9) -0.002(8) 0.004(8) -0.005(8)
C9E 0.043(13) 0.042(13) 0.058(13) -0.001(12) 0.009(12) 0.006(12)
C10E 0.048(15) 0.044(15) 0.070(16) 0.000(13) 0.007(13) 0.007(13)
C11E 0.053(16) 0.050(16) 0.067(17) 0.006(13) 0.008(14) -0.008(14)
C12E 0.050(17) 0.063(19) 0.060(17) 0.008(15) 0.004(15) -0.009(15)
C13E 0.045(14) 0.062(16) 0.064(15) -0.004(13) 0.007(13) 0.004(13)
C14E 0.046(13) 0.055(14) 0.062(14) -0.007(12) 0.007(12) 0.004(12)
N1F 0.035(7) 0.041(7) 0.053(7) -0.002(7) -0.020(5) -0.002(7)
C1F 0.049(10) 0.050(10) 0.055(10) -0.005(10) -0.014(9) -0.003(10)
C2F 0.055(11) 0.055(12) 0.060(11) -0.009(11) -0.005(10) 0.000(11)
C3F 0.047(10) 0.037(10) 0.046(10) -0.008(9) 0.005(9) -0.004(10)
C4F 0.052(12) 0.039(12) 0.046(12) -0.008(10) -0.001(11) -0.010(11)
C5F 0.049(13) 0.041(13) 0.064(14) 0.001(12) -0.002(12) -0.002(12)
C6F 0.043(12) 0.036(12) 0.057(12) -0.004(11) 0.006(11) 0.007(11)
C7F 0.046(9) 0.039(9) 0.045(9) -0.002(8) 0.004(8) -0.005(8)
C8F 0.051(13) 0.044(13) 0.047(12) 0.000(12) 0.002(12) 0.006(12)
C9F 0.043(13) 0.042(13) 0.058(13) -0.001(12) 0.009(12) 0.006(12)
C10F 0.048(15) 0.044(15) 0.070(16) 0.000(13) 0.007(13) 0.007(13)
C11F 0.053(16) 0.050(16) 0.067(17) 0.006(13) 0.008(14) -0.008(14)
C12F 0.050(17) 0.063(19) 0.060(17) 0.008(15) 0.004(15) -0.009(15)
C13F 0.045(14) 0.062(16) 0.064(15) -0.004(13) 0.007(13) 0.004(13)
C14F 0.046(13) 0.055(14) 0.062(14) -0.007(12) 0.007(12) 0.004(12)
N1G 0.035(7) 0.041(7) 0.053(7) -0.002(7) -0.020(5) -0.002(7)
C1G 0.050(10) 0.042(10) 0.054(10) -0.003(10) -0.014(9) -0.003(10)
C2G 0.053(11) 0.047(12) 0.055(11) -0.003(11) 0.001(10) -0.001(11)
C3G 0.050(10) 0.047(10) 0.044(9) 0.001(9) 0.017(9) 0.008(10)
C4G 0.052(10) 0.047(10) 0.039(9) -0.007(9) 0.013(9) 0.004(9)
C5G 0.049(11) 0.037(12) 0.038(10) -0.010(10) 0.013(9) 0.004(10)
C6G 0.042(12) 0.037(12) 0.041(11) -0.006(10) 0.016(10) 0.000(11)
C7G 0.051(10) 0.046(10) 0.046(10) -0.005(9) 0.010(9) 0.007(9)
C8G 0.051(10) 0.046(10) 0.046(10) -0.005(9) 0.010(9) 0.007(9)
C9G 0.034(12) 0.039(12) 0.036(11) 0.002(10) 0.008(10) 0.003(11)
C10G 0.043(14) 0.036(14) 0.040(13) -0.002(11) 0.010(11) -0.001(12)
C11G 0.053(16) 0.049(16) 0.039(13) 0.004(12) 0.010(12) 0.010(13)
C12G 0.050(17) 0.057(17) 0.045(15) -0.004(13) 0.004(14) 0.010(14)
C13G 0.037(14) 0.057(16) 0.062(15) -0.006(13) 0.006(12) 0.004(13)
C14G 0.035(13) 0.049(14) 0.063(14) -0.002(12) 0.008(11) 0.001(12)
N1H 0.035(8) 0.046(9) 0.057(9) 0.007(8) 0.011(7) -0.005(8)
C1H 0.037(10) 0.061(11) 0.054(10) -0.001(10) 0.004(9) -0.003(10)
C2H 0.046(11) 0.068(13) 0.053(11) -0.004(11) 0.008(10) -0.004(11)
C3H 0.050(10) 0.047(10) 0.044(9) 0.001(9) 0.017(9) 0.008(10)
C4H 0.052(10) 0.047(10) 0.039(9) -0.007(9) 0.013(9) 0.004(9)
C5H 0.049(11) 0.037(12) 0.038(10) -0.010(10) 0.013(9) 0.004(10)
C6H 0.042(12) 0.037(12) 0.041(11) -0.006(10) 0.016(10) 0.000(11)
C7H 0.051(10) 0.046(10) 0.046(10) -0.005(9) 0.010(9) 0.007(9)
C8H 0.061(17) 0.048(16) 0.047(16) -0.004(14) 0.012(15) 0.011(15)
C9H 0.034(12) 0.039(12) 0.036(11) 0.002(10) 0.008(10) 0.003(11)
C10H 0.043(14) 0.036(14) 0.040(13) -0.002(11) 0.010(11) -0.001(12)
C11H 0.053(16) 0.049(16) 0.039(13) 0.004(12) 0.010(12) 0.010(13)
C12H 0.050(17) 0.057(17) 0.045(15) -0.004(13) 0.004(14) 0.010(14)
C13H 0.037(14) 0.057(16) 0.062(15) -0.006(13) 0.006(12) 0.004(13)
C14H 0.035(13) 0.049(14) 0.063(14) -0.002(12) 0.008(11) 0.001(12)

loop_
_atom_type_symbol
_atom_type_description
_atom_type_scat_dispersion_real
_atom_type_scat_dispersion_imag
_atom_type_scat_source
C C 0.0033 0.0016 'International Tables Vol C Tables 4.2.6.8 and 6.1.1.4'
H H 0.0000 0.0000 'International Tables Vol C Tables 4.2.6.8 and 6.1.1.4'
Br Br -0.2901 2.4595 'International Tables Vol C Tables 4.2.6.8 and 6.1.1.4'
N N 0.0061 0.0033 'International Tables Vol C Tables 4.2.6.8 and 6.1.1.4'
Pb Pb -3.3944 10.1111 'International Tables Vol C Tables 4.2.6.8 and 6.1.1.4'

loop_
_geom_angle_atom_site_label_1
_geom_angle_atom_site_label_2
_geom_angle_atom_site_label_3
_geom_angle
_geom_angle_site_symmetry_1
_geom_angle_site_symmetry_3
_geom_angle_publ_flag
Pb2 Br1 Pb1 151.89(8) . . ?
Br10 Pb1 Br5 88.30(7) . . ?
Br10 Pb1 Br1 91.17(7) . . ?
Br5 Pb1 Br1 178.61(7) . . ?
Br10 Pb1 Br2 88.87(9) . . ?
Br5 Pb1 Br2 90.94(6) . . ?
Br1 Pb1 Br2 90.33(6) . . ?
Br10 Pb1 Br3 90.49(9) . . ?
Br5 Pb1 Br3 90.19(6) . . ?
Br1 Pb1 Br3 88.52(6) . . ?
Br2 Pb1 Br3 178.68(6) . . ?
Br10 Pb1 Br9 178.89(8) . . ?
Br5 Pb1 Br9 90.60(8) . . ?
Br1 Pb1 Br9 89.93(7) . . ?
Br2 Pb1 Br9 91.15(10) . . ?
Br3 Pb1 Br9 89.52(10) . . ?
Pb2 Br2 Pb1 152.43(8) 2_665 . ?
Br12 Pb2 Br1 91.20(8) . . ?
Br12 Pb2 Br2 89.79(10) . 2_665 ?
Br1 Pb2 Br2 90.23(6) . 2_665 ?
Br12 Pb2 Br5 90.02(8) . 1_455 ?
Br1 Pb2 Br5 178.25(6) . 1_455 ?
Br2 Pb2 Br5 88.52(6) 2_665 1_455 ?
Br12 Pb2 Br3 91.73(10) . 2_655 ?
Br1 Pb2 Br3 90.86(6) . 2_655 ?
Br2 Pb2 Br3 178.11(6) 2_665 2_655 ?
Br5 Pb2 Br3 90.36(6) 1_455 2_655 ?
Br12 Pb2 Br11 179.04(9) . . ?
Br1 Pb2 Br11 87.85(7) . . ?
Br2 Pb2 Br11 90.05(9) 2_665 . ?
Br5 Pb2 Br11 90.93(7) 1_455 . ?
Br3 Pb2 Br11 88.44(9) 2_655 . ?
Pb2 Br3 Pb1 152.50(8) 2_655 . ?
Pb1 Br5 Pb2 151.95(8) . 1_655 ?
C1A N1A H1A1 109.5 . . ?
C1A N1A H1A2 109.5 . . ?
H1A1 N1A H1A2 109.5 . . ?
C1A N1A H1A3 109.5 . . ?
H1A1 N1A H1A3 109.5 . . ?
H1A2 N1A H1A3 109.5 . . ?
N1A C1A C2A 108.0(10) . . ?
N1A C1A H1AA 110.1 . . ?
C2A C1A H1AA 110.1 . . ?
N1A C1A H1AB 110.1 . . ?
C2A C1A H1AB 110.1 . . ?
H1AA C1A H1AB 108.4 . . ?
C3A C2A C1A 115.5(10) . . ?
C3A C2A H2AA 108.4 . . ?
C1A C2A H2AA 108.4 . . ?
C3A C2A H2AB 108.4 . . ?
C1A C2A H2AB 108.4 . . ?
H2AA C2A H2AB 107.5 . . ?
C4A C3A C8A 116.1(11) . . ?
C4A C3A C2A 123.4(12) . . ?
C8A C3A C2A 120.2(12) . . ?
C3A C4A C5A 125.2(12) . . ?
C3A C4A H4A 117.4 . . ?
C5A C4A H4A 117.4 . . ?
C4A C5A C6A 118.1(12) . . ?
C4A C5A H5A 121.0 . . ?
C6A C5A H5A 121.0 . . ?
C7A C6A C5A 118.3(10) . . ?
C7A C6A C9A 120.3(9) . . ?
C5A C6A C9A 121.4(9) . . ?
C8A C7A C6A 123.0(11) . . ?
C8A C7A H7A 118.5 . . ?
C6A C7A H7A 118.5 . . ?
C7A C8A C3A 119.2(11) . . ?
C7A C8A H8A 120.4 . . ?
C3A C8A H8A 120.4 . . ?
C10A C9A C14A 118.3(10) . . ?
C10A C9A C6A 120.9(9) . . ?
C14A C9A C6A 120.5(8) . . ?
C9A C10A C11A 121.3(11) . . ?
C9A C10A H10A 119.3 . . ?
C11A C10A H10A 119.3 . . ?
C12A C11A C10A 119.8(11) . . ?
C12A C11A H11A 120.1 . . ?
C10A C11A H11A 120.1 . . ?
C11A C12A C13A 120.3(12) . . ?
C11A C12A H12A 119.9 . . ?
C13A C12A H12A 119.9 . . ?
C14A C13A C12A 119.7(12) . . ?
C14A C13A H13A 120.2 . . ?
C12A C13A H13A 120.2 . . ?
C13A C14A C9A 120.4(11) . . ?
C13A C14A H14A 119.8 . . ?
C9A C14A H14A 119.8 . . ?
C1B N1B H1B1 109.5 . . ?
C1B N1B H1B2 109.5 . . ?
H1B1 N1B H1B2 109.5 . . ?
C1B N1B H1B3 109.5 . . ?
H1B1 N1B H1B3 109.5 . . ?
H1B2 N1B H1B3 109.5 . . ?
N1B C1B C2B 108.0(10) . . ?
N1B C1B H1BA 110.1 . . ?
C2B C1B H1BA 110.1 . . ?
N1B C1B H1BB 110.1 . . ?
C2B C1B H1BB 110.1 . . ?
H1BA C1B H1BB 108.4 . . ?
C3B C2B C1B 115.5(10) . . ?
C3B C2B H2BA 108.4 . . ?
C1B C2B H2BA 108.4 . . ?
C3B C2B H2BB 108.4 . . ?
C1B C2B H2BB 108.4 . . ?
H2BA C2B H2BB 107.5 . . ?
C4B C3B C8B 116.1(11) . . ?
C4B C3B C2B 123.5(12) . . ?
C8B C3B C2B 120.3(12) . . ?
C3B C4B C5B 125.2(12) . . ?
C3B C4B H4B 117.4 . . ?
C5B C4B H4B 117.4 . . ?
C4B C5B C6B 118.1(12) . . ?
C4B C5B H5B 121.0 . . ?
C6B C5B H5B 121.0 . . ?
C7B C6B C5B 118.2(10) . . ?
C7B C6B C9B 120.3(9) . . ?
C5B C6B C9B 121.4(9) . . ?
C8B C7B C6B 123.0(11) . . ?
C8B C7B H7B 118.5 . . ?
C6B C7B H7B 118.5 . . ?
C7B C8B C3B 119.2(11) . . ?
C7B C8B H8B 120.4 . . ?
C3B C8B H8B 120.4 . . ?
C10B C9B C14B 118.3(10) . . ?
C10B C9B C6B 121.0(8) . . ?
C14B C9B C6B 120.6(8) . . ?
C9B C10B C11B 121.2(11) . . ?
C9B C10B H10B 119.4 . . ?
C11B C10B H10B 119.4 . . ?
C12B C11B C10B 119.7(11) . . ?
C12B C11B H11B 120.1 . . ?
C10B C11B H11B 120.1 . . ?
C11B C12B C13B 120.3(12) . . ?
C11B C12B H12B 119.9 . . ?
C13B C12B H12B 119.9 . . ?
C14B C13B C12B 119.6(12) . . ?
C14B C13B H13B 120.2 . . ?
C12B C13B H13B 120.2 . . ?
C13B C14B C9B 120.4(11) . . ?
C13B C14B H14B 119.8 . . ?
C9B C14B H14B 119.8 . . ?
C1C N1C H1C1 109.5 . . ?
C1C N1C H1C2 109.5 . . ?
H1C1 N1C H1C2 109.5 . . ?
C1C N1C H1C3 109.5 . . ?
H1C1 N1C H1C3 109.5 . . ?
H1C2 N1C H1C3 109.5 . . ?
N1C C1C C2C 108.0(10) . . ?
N1C C1C H1CA 110.1 . . ?
C2C C1C H1CA 110.1 . . ?
N1C C1C H1CB 110.1 . . ?
C2C C1C H1CB 110.1 . . ?
H1CA C1C H1CB 108.4 . . ?
C3C C2C C1C 115.5(10) . . ?
C3C C2C H2CA 108.4 . . ?
C1C C2C H2CA 108.4 . . ?
C3C C2C H2CB 108.4 . . ?
C1C C2C H2CB 108.4 . . ?
H2CA C2C H2CB 107.5 . . ?
C4C C3C C8C 116.1(11) . . ?
C4C C3C C2C 123.4(12) . . ?
C8C C3C C2C 120.2(12) . . ?
C3C C4C C5C 125.2(12) . . ?
C3C C4C H4C 117.4 . . ?
C5C C4C H4C 117.4 . . ?
C4C C5C C6C 118.1(12) . . ?
C4C C5C H5C 121.0 . . ?
C6C C5C H5C 121.0 . . ?
C7C C6C C5C 118.2(10) . . ?
C7C C6C C9C 120.3(9) . . ?
C5C C6C C9C 121.4(9) . . ?
C8C C7C C6C 123.0(11) . . ?
C8C C7C H7C 118.5 . . ?
C6C C7C H7C 118.5 . . ?
C7C C8C C3C 119.2(12) . . ?
C7C C8C H8C 120.4 . . ?
C3C C8C H8C 120.4 . . ?
C10C C9C C14C 118.3(10) . . ?
C10C C9C C6C 121.0(8) . . ?
C14C C9C C6C 120.5(8) . . ?
C9C C10C C11C 121.3(11) . . ?
C9C C10C H10C 119.3 . . ?
C11C C10C H10C 119.3 . . ?
C12C C11C C10C 119.8(11) . . ?
C12C C11C H11C 120.1 . . ?
C10C C11C H11C 120.1 . . ?
C11C C12C C13C 120.3(12) . . ?
C11C C12C H12C 119.8 . . ?
C13C C12C H12C 119.8 . . ?
C14C C13C C12C 119.7(12) . . ?
C14C C13C H13C 120.2 . . ?
C12C C13C H13C 120.2 . . ?
C13C C14C C9C 120.4(11) . . ?
C13C C14C H14C 119.8 . . ?
C9C C14C H14C 119.8 . . ?
C1D N1D H1D1 109.5 . . ?
C1D N1D H1D2 109.5 . . ?
H1D1 N1D H1D2 109.5 . . ?
C1D N1D H1D3 109.5 . . ?
H1D1 N1D H1D3 109.5 . . ?
H1D2 N1D H1D3 109.5 . . ?
N1D C1D C2D 107.9(10) . . ?
N1D C1D H1DA 110.1 . . ?
C2D C1D H1DA 110.1 . . ?
N1D C1D H1DB 110.1 . . ?
C2D C1D H1DB 110.1 . . ?
H1DA C1D H1DB 108.4 . . ?
C3D C2D C1D 115.4(10) . . ?
C3D C2D H2DA 108.4 . . ?
C1D C2D H2DA 108.4 . . ?
C3D C2D H2DB 108.4 . . ?
C1D C2D H2DB 108.4 . . ?
H2DA C2D H2DB 107.5 . . ?
C4D C3D C8D 116.1(10) . . ?
C4D C3D C2D 123.5(12) . . ?
C8D C3D C2D 120.1(12) . . ?
C3D C4D C5D 125.2(12) . . ?
C3D C4D H4D 117.4 . . ?
C5D C4D H4D 117.4 . . ?
C4D C5D C6D 118.1(12) . . ?
C4D C5D H5D 120.9 . . ?
C6D C5D H5D 120.9 . . ?
C7D C6D C5D 118.2(10) . . ?
C7D C6D C9D 120.2(9) . . ?
C5D C6D C9D 121.4(9) . . ?
C8D C7D C6D 123.0(11) . . ?
C8D C7D H7D 118.5 . . ?
C6D C7D H7D 118.5 . . ?
C7D C8D C3D 119.2(12) . . ?
C7D C8D H8D 120.4 . . ?
C3D C8D H8D 120.4 . . ?
C10D C9D C14D 118.3(10) . . ?
C10D C9D C6D 121.0(8) . . ?
C14D C9D C6D 120.6(8) . . ?
C9D C10D C11D 121.3(11) . . ?
C9D C10D H10D 119.4 . . ?
C11D C10D H10D 119.4 . . ?
C12D C11D C10D 119.8(11) . . ?
C12D C11D H11D 120.1 . . ?
C10D C11D H11D 120.1 . . ?
C11D C12D C13D 120.4(12) . . ?
C11D C12D H12D 119.8 . . ?
C13D C12D H12D 119.8 . . ?
C14D C13D C12D 119.7(12) . . ?
C14D C13D H13D 120.2 . . ?
C12D C13D H13D 120.2 . . ?
C13D C14D C9D 120.4(11) . . ?
C13D C14D H14D 119.8 . . ?
C9D C14D H14D 119.8 . . ?
C1E N1E H1E1 109.5 . . ?
C1E N1E H1E2 109.5 . . ?
H1E1 N1E H1E2 109.5 . . ?
C1E N1E H1E3 109.5 . . ?
H1E1 N1E H1E3 109.5 . . ?
H1E2 N1E H1E3 109.5 . . ?
N1E C1E C2E 108.0(10) . . ?
N1E C1E H1EA 110.1 . . ?
C2E C1E H1EA 110.1 . . ?
N1E C1E H1EB 110.1 . . ?
C2E C1E H1EB 110.1 . . ?
H1EA C1E H1EB 108.4 . . ?
C3E C2E C1E 115.5(10) . . ?
C3E C2E H2EA 108.4 . . ?
C1E C2E H2EA 108.4 . . ?
C3E C2E H2EB 108.4 . . ?
C1E C2E H2EB 108.4 . . ?
H2EA C2E H2EB 107.5 . . ?
C4E C3E C8E 116.1(10) . . ?
C4E C3E C2E 123.4(12) . . ?
C8E C3E C2E 120.2(12) . . ?
C3E C4E C5E 125.2(12) . . ?
C3E C4E H4E 117.4 . . ?
C5E C4E H4E 117.4 . . ?
C4E C5E C6E 118.1(12) . . ?
C4E C5E H5E 121.0 . . ?
C6E C5E H5E 121.0 . . ?
C7E C6E C5E 118.3(10) . . ?
C7E C6E C9E 120.3(9) . . ?
C5E C6E C9E 121.4(9) . . ?
C8E C7E C6E 123.0(11) . . ?
C8E C7E H7E 118.5 . . ?
C6E C7E H7E 118.5 . . ?
C7E C8E C3E 119.2(11) . . ?
C7E C8E H8E 120.4 . . ?
C3E C8E H8E 120.4 . . ?
C10E C9E C14E 118.3(10) . . ?
C10E C9E C6E 120.9(9) . . ?
C14E C9E C6E 120.5(8) . . ?
C9E C10E C11E 121.3(11) . . ?
C9E C10E H10E 119.4 . . ?
C11E C10E H10E 119.4 . . ?
C12E C11E C10E 119.7(11) . . ?
C12E C11E H11E 120.1 . . ?
C10E C11E H11E 120.1 . . ?
C11E C12E C13E 120.3(12) . . ?
C11E C12E H12E 119.9 . . ?
C13E C12E H12E 119.9 . . ?
C14E C13E C12E 119.7(12) . . ?
C14E C13E H13E 120.2 . . ?
C12E C13E H13E 120.2 . . ?
C13E C14E C9E 120.4(11) . . ?
C13E C14E H14E 119.8 . . ?
C9E C14E H14E 119.8 . . ?
C1F N1F H1F1 109.5 . . ?
C1F N1F H1F2 109.5 . . ?
H1F1 N1F H1F2 109.5 . . ?
C1F N1F H1F3 109.5 . . ?
H1F1 N1F H1F3 109.5 . . ?
H1F2 N1F H1F3 109.5 . . ?
N1F C1F C2F 108.0(10) . . ?
N1F C1F H1FA 110.1 . . ?
C2F C1F H1FA 110.1 . . ?
N1F C1F H1FB 110.1 . . ?
C2F C1F H1FB 110.1 . . ?
H1FA C1F H1FB 108.4 . . ?
C3F C2F C1F 115.5(10) . . ?
C3F C2F H2FA 108.4 . . ?
C1F C2F H2FA 108.4 . . ?
C3F C2F H2FB 108.4 . . ?
C1F C2F H2FB 108.4 . . ?
H2FA C2F H2FB 107.5 . . ?
C4F C3F C8F 116.1(11) . . ?
C4F C3F C2F 123.5(12) . . ?
C8F C3F C2F 120.3(12) . . ?
C3F C4F C5F 125.2(12) . . ?
C3F C4F H4F 117.4 . . ?
C5F C4F H4F 117.4 . . ?
C4F C5F C6F 118.1(12) . . ?
C4F C5F H5F 121.0 . . ?
C6F C5F H5F 121.0 . . ?
C7F C6F C5F 118.3(10) . . ?
C7F C6F C9F 120.3(9) . . ?
C5F C6F C9F 121.4(9) . . ?
C8F C7F C6F 123.0(11) . . ?
C8F C7F H7F 118.5 . . ?
C6F C7F H7F 118.5 . . ?
C7F C8F C3F 119.2(12) . . ?
C7F C8F H8F 120.4 . . ?
C3F C8F H8F 120.4 . . ?
C10F C9F C14F 118.2(10) . . ?
C10F C9F C6F 120.9(8) . . ?
C14F C9F C6F 120.5(8) . . ?
C9F C10F C11F 121.2(11) . . ?
C9F C10F H10F 119.4 . . ?
C11F C10F H10F 119.4 . . ?
C12F C11F C10F 119.7(11) . . ?
C12F C11F H11F 120.2 . . ?
C10F C11F H11F 120.2 . . ?
C11F C12F C13F 120.2(12) . . ?
C11F C12F H12F 119.9 . . ?
C13F C12F H12F 119.9 . . ?
C14F C13F C12F 119.7(12) . . ?
C14F C13F H13F 120.2 . . ?
C12F C13F H13F 120.2 . . ?
C13F C14F C9F 120.4(11) . . ?
C13F C14F H14F 119.8 . . ?
C9F C14F H14F 119.8 . . ?
C1G N1G H1G1 109.5 . . ?
C1G N1G H1G2 109.5 . . ?
H1G1 N1G H1G2 109.5 . . ?
C1G N1G H1G3 109.5 . . ?
H1G1 N1G H1G3 109.5 . . ?
H1G2 N1G H1G3 109.5 . . ?
N1G C1G C2G 108.0(10) . . ?
N1G C1G H1GA 110.1 . . ?
C2G C1G H1GA 110.1 . . ?
N1G C1G H1GB 110.1 . . ?
C2G C1G H1GB 110.1 . . ?
H1GA C1G H1GB 108.4 . . ?
C3G C2G C1G 115.5(10) . . ?
C3G C2G H2GA 108.4 . . ?
C1G C2G H2GA 108.4 . . ?
C3G C2G H2GB 108.4 . . ?
C1G C2G H2GB 108.4 . . ?
H2GA C2G H2GB 107.5 . . ?
C4G C3G C8G 116.2(10) . . ?
C4G C3G C2G 123.5(12) . . ?
C8G C3G C2G 120.2(12) . . ?
C3G C4G C5G 125.2(12) . . ?
C3G C4G H4G 117.4 . . ?
C5G C4G H4G 117.4 . . ?
C4G C5G C6G 118.1(12) . . ?
C4G C5G H5G 121.0 . . ?
C6G C5G H5G 121.0 . . ?
C7G C6G C5G 118.2(10) . . ?
C7G C6G C9G 120.2(9) . . ?
C5G C6G C9G 121.4(9) . . ?
C8G C7G C6G 123.0(12) . . ?
C8G C7G H7G 118.5 . . ?
C6G C7G H7G 118.5 . . ?
C7G C8G C3G 119.2(12) . . ?
C7G C8G H8G 120.4 . . ?
C3G C8G H8G 120.4 . . ?
C10G C9G C14G 118.3(10) . . ?
C10G C9G C6G 120.9(9) . . ?
C14G C9G C6G 120.5(8) . . ?
C9G C10G C11G 121.3(11) . . ?
C9G C10G H10G 119.4 . . ?
C11G C10G H10G 119.4 . . ?
C12G C11G C10G 119.8(11) . . ?
C12G C11G H11G 120.1 . . ?
C10G C11G H11G 120.1 . . ?
C11G C12G C13G 120.3(12) . . ?
C11G C12G H12G 119.8 . . ?
C13G C12G H12G 119.8 . . ?
C14G C13G C12G 119.7(12) . . ?
C14G C13G H13G 120.2 . . ?
C12G C13G H13G 120.2 . . ?
C13G C14G C9G 120.4(11) . . ?
C13G C14G H14G 119.8 . . ?
C9G C14G H14G 119.8 . . ?
C1H N1H H1H1 109.5 . . ?
C1H N1H H1H2 109.5 . . ?
H1H1 N1H H1H2 109.5 . . ?
C1H N1H H1H3 109.5 . . ?
H1H1 N1H H1H3 109.5 . . ?
H1H2 N1H H1H3 109.5 . . ?
N1H C1H C2H 107.9(10) . . ?
N1H C1H H1HA 110.1 . . ?
C2H C1H H1HA 110.1 . . ?
N1H C1H H1HB 110.1 . . ?
C2H C1H H1HB 110.1 . . ?
H1HA C1H H1HB 108.4 . . ?
C3H C2H C1H 115.5(10) . . ?
C3H C2H H2HA 108.4 . . ?
C1H C2H H2HA 108.4 . . ?
C3H C2H H2HB 108.4 . . ?
C1H C2H H2HB 108.4 . . ?
H2HA C2H H2HB 107.5 . . ?
C4H C3H C8H 116.1(11) . . ?
C4H C3H C2H 123.6(12) . . ?
C8H C3H C2H 120.2(12) . . ?
C3H C4H C5H 125.1(12) . . ?
C3H C4H H4H 117.4 . . ?
C5H C4H H4H 117.4 . . ?
C4H C5H C6H 118.1(12) . . ?
C4H C5H H5H 121.0 . . ?
C6H C5H H5H 121.0 . . ?
C7H C6H C5H 118.2(10) . . ?
C7H C6H C9H 120.2(9) . . ?
C5H C6H C9H 121.4(9) . . ?
C8H C7H C6H 123.0(11) . . ?
C8H C7H H7H 118.5 . . ?
C6H C7H H7H 118.5 . . ?
C7H C8H C3H 119.2(12) . . ?
C7H C8H H8H 120.4 . . ?
C3H C8H H8H 120.4 . . ?
C10H C9H C14H 118.2(10) . . ?
C10H C9H C6H 120.8(9) . . ?
C14H C9H C6H 120.4(8) . . ?
C9H C10H C11H 121.3(11) . . ?
C9H C10H H10H 119.4 . . ?
C11H C10H H10H 119.4 . . ?
C12H C11H C10H 119.7(11) . . ?
C12H C11H H11H 120.1 . . ?
C10H C11H H11H 120.1 . . ?
C11H C12H C13H 120.3(12) . . ?
C11H C12H H12H 119.9 . . ?
C13H C12H H12H 119.9 . . ?
C14H C13H C12H 119.7(12) . . ?
C14H C13H H13H 120.2 . . ?
C12H C13H H13H 120.2 . . ?
C13H C14H C9H 120.4(11) . . ?
C13H C14H H14H 119.8 . . ?
C9H C14H H14H 119.8 . . ?

loop_
_geom_bond_atom_site_label_1
_geom_bond_atom_site_label_2
_geom_bond_distance
_geom_bond_site_symmetry_2
_geom_bond_publ_flag
Br1 Pb2 2.9884(19) . ?
Br1 Pb1 3.0058(19) . ?
Pb1 Br10 2.986(2) . ?
Pb1 Br5 2.9897(19) . ?
Pb1 Br2 3.0064(18) . ?
Pb1 Br3 3.0086(18) . ?
Pb1 Br9 3.019(2) . ?
Br2 Pb2 3.0037(18) 2_665 ?
Pb2 Br12 2.973(3) . ?
Pb2 Br5 3.0041(19) 1_455 ?
Pb2 Br3 3.0049(18) 2_655 ?
Pb2 Br11 3.032(2) . ?
N1A C1A 1.442(15) . ?
N1A H1A1 0.9000 . ?
N1A H1A2 0.9000 . ?
N1A H1A3 0.9000 . ?
C1A C2A 1.512(16) . ?
C1A H1AA 0.9800 . ?
C1A H1AB 0.9800 . ?
C2A C3A 1.486(16) . ?
C2A H2AA 0.9800 . ?
C2A H2AB 0.9800 . ?
C3A C4A 1.374(17) . ?
C3A C8A 1.424(16) . ?
C4A C5A 1.379(17) . ?
C4A H4A 0.9400 . ?
C5A C6A 1.399(15) . ?
C5A H5A 0.9400 . ?
C6A C7A 1.385(15) . ?
C6A C9A 1.479(14) . ?
C7A C8A 1.381(16) . ?
C7A H7A 0.9400 . ?
C8A H8A 0.9400 . ?
C9A C10A 1.387(14) . ?
C9A C14A 1.405(14) . ?
C10A C11A 1.396(16) . ?
C10A H10A 0.9400 . ?
C11A C12A 1.360(17) . ?
C11A H11A 0.9400 . ?
C12A C13A 1.407(16) . ?
C12A H12A 0.9400 . ?
C13A C14A 1.385(16) . ?
C13A H13A 0.9400 . ?
C14A H14A 0.9400 . ?
N1B C1B 1.442(15) . ?
N1B H1B1 0.9000 . ?
N1B H1B2 0.9000 . ?
N1B H1B3 0.9000 . ?
C1B C2B 1.513(16) . ?
C1B H1BA 0.9800 . ?
C1B H1BB 0.9800 . ?
C2B C3B 1.485(16) . ?
C2B H2BA 0.9800 . ?
C2B H2BB 0.9800 . ?
C3B C4B 1.374(17) . ?
C3B C8B 1.424(16) . ?
C4B C5B 1.379(17) . ?
C4B H4B 0.9400 . ?
C5B C6B 1.399(15) . ?
C5B H5B 0.9400 . ?
C6B C7B 1.385(15) . ?
C6B C9B 1.479(14) . ?
C7B C8B 1.381(16) . ?
C7B H7B 0.9400 . ?
C8B H8B 0.9400 . ?
C9B C10B 1.387(14) . ?
C9B C14B 1.405(15) . ?
C10B C11B 1.396(16) . ?
C10B H10B 0.9400 . ?
C11B C12B 1.360(17) . ?
C11B H11B 0.9400 . ?
C12B C13B 1.407(16) . ?
C12B H12B 0.9400 . ?
C13B C14B 1.385(16) . ?
C13B H13B 0.9400 . ?
C14B H14B 0.9400 . ?
N1C C1C 1.442(15) . ?
N1C H1C1 0.9000 . ?
N1C H1C2 0.9000 . ?
N1C H1C3 0.9000 . ?
C1C C2C 1.513(16) . ?
C1C H1CA 0.9800 . ?
C1C H1CB 0.9800 . ?
C2C C3C 1.486(16) . ?
C2C H2CA 0.9800 . ?
C2C H2CB 0.9800 . ?
C3C C4C 1.374(17) . ?
C3C C8C 1.424(16) . ?
C4C C5C 1.379(17) . ?
C4C H4C 0.9400 . ?
C5C C6C 1.399(15) . ?
C5C H5C 0.9400 . ?
C6C C7C 1.385(15) . ?
C6C C9C 1.479(14) . ?
C7C C8C 1.381(16) . ?
C7C H7C 0.9400 . ?
C8C H8C 0.9400 . ?
C9C C10C 1.387(14) . ?
C9C C14C 1.405(15) . ?
C10C C11C 1.396(16) . ?
C10C H10C 0.9400 . ?
C11C C12C 1.360(17) . ?
C11C H11C 0.9400 . ?
C12C C13C 1.406(16) . ?
C12C H12C 0.9400 . ?
C13C C14C 1.385(16) . ?
C13C H13C 0.9400 . ?
C14C H14C 0.9400 . ?
N1D C1D 1.442(15) . ?
N1D H1D1 0.9000 . ?
N1D H1D2 0.9000 . ?
N1D H1D3 0.9000 . ?
C1D C2D 1.513(16) . ?
C1D H1DA 0.9800 . ?
C1D H1DB 0.9800 . ?
C2D C3D 1.486(16) . ?
C2D H2DA 0.9800 . ?
C2D H2DB 0.9800 . ?
C3D C4D 1.374(17) . ?
C3D C8D 1.424(16) . ?
C4D C5D 1.379(17) . ?
C4D H4D 0.9400 . ?
C5D C6D 1.399(15) . ?
C5D H5D 0.9400 . ?
C6D C7D 1.385(15) . ?
C6D C9D 1.479(14) . ?
C7D C8D 1.381(16) . ?
C7D H7D 0.9400 . ?
C8D H8D 0.9400 . ?
C9D C10D 1.387(14) . ?
C9D C14D 1.405(15) . ?
C10D C11D 1.396(16) . ?
C10D H10D 0.9400 . ?
C11D C12D 1.360(17) . ?
C11D H11D 0.9400 . ?
C12D C13D 1.406(16) . ?
C12D H12D 0.9400 . ?
C13D C14D 1.385(16) . ?
C13D H13D 0.9400 . ?
C14D H14D 0.9400 . ?
N1E C1E 1.442(15) . ?
N1E H1E1 0.9000 . ?
N1E H1E2 0.9000 . ?
N1E H1E3 0.9000 . ?
C1E C2E 1.512(16) . ?
C1E H1EA 0.9800 . ?
C1E H1EB 0.9800 . ?
C2E C3E 1.486(16) . ?
C2E H2EA 0.9800 . ?
C2E H2EB 0.9800 . ?
C3E C4E 1.374(17) . ?
C3E C8E 1.424(16) . ?
C4E C5E 1.378(17) . ?
C4E H4E 0.9400 . ?
C5E C6E 1.399(15) . ?
C5E H5E 0.9400 . ?
C6E C7E 1.385(15) . ?
C6E C9E 1.479(14) . ?
C7E C8E 1.381(16) . ?
C7E H7E 0.9400 . ?
C8E H8E 0.9400 . ?
C9E C10E 1.387(14) . ?
C9E C14E 1.405(15) . ?
C10E C11E 1.396(16) . ?
C10E H10E 0.9400 . ?
C11E C12E 1.360(17) . ?
C11E H11E 0.9400 . ?
C12E C13E 1.407(16) . ?
C12E H12E 0.9400 . ?
C13E C14E 1.385(16) . ?
C13E H13E 0.9400 . ?
C14E H14E 0.9400 . ?
N1F C1F 1.442(15) . ?
N1F H1F1 0.9000 . ?
N1F H1F2 0.9000 . ?
N1F H1F3 0.9000 . ?
C1F C2F 1.513(16) . ?
C1F H1FA 0.9800 . ?
C1F H1FB 0.9800 . ?
C2F C3F 1.485(16) . ?
C2F H2FA 0.9800 . ?
C2F H2FB 0.9800 . ?
C3F C4F 1.374(17) . ?
C3F C8F 1.424(16) . ?
C4F C5F 1.379(17) . ?
C4F H4F 0.9400 . ?
C5F C6F 1.399(15) . ?
C5F H5F 0.9400 . ?
C6F C7F 1.385(15) . ?
C6F C9F 1.479(14) . ?
C7F C8F 1.381(16) . ?
C7F H7F 0.9400 . ?
C8F H8F 0.9400 . ?
C9F C10F 1.387(14) . ?
C9F C14F 1.405(15) . ?
C10F C11F 1.396(16) . ?
C10F H10F 0.9400 . ?
C11F C12F 1.360(17) . ?
C11F H11F 0.9400 . ?
C12F C13F 1.407(16) . ?
C12F H12F 0.9400 . ?
C13F C14F 1.385(16) . ?
C13F H13F 0.9400 . ?
C14F H14F 0.9400 . ?
N1G C1G 1.442(15) . ?
N1G H1G1 0.9000 . ?
N1G H1G2 0.9000 . ?
N1G H1G3 0.9000 . ?
C1G C2G 1.513(16) . ?
C1G H1GA 0.9800 . ?
C1G H1GB 0.9800 . ?
C2G C3G 1.485(16) . ?
C2G H2GA 0.9800 . ?
C2G H2GB 0.9800 . ?
C3G C4G 1.374(17) . ?
C3G C8G 1.424(16) . ?
C4G C5G 1.379(17) . ?
C4G H4G 0.9400 . ?
C5G C6G 1.399(15) . ?
C5G H5G 0.9400 . ?
C6G C7G 1.385(15) . ?
C6G C9G 1.479(14) . ?
C7G C8G 1.381(16) . ?
C7G H7G 0.9400 . ?
C8G H8G 0.9400 . ?
C9G C10G 1.387(14) . ?
C9G C14G 1.405(15) . ?
C10G C11G 1.396(16) . ?
C10G H10G 0.9400 . ?
C11G C12G 1.360(17) . ?
C11G H11G 0.9400 . ?
C12G C13G 1.406(16) . ?
C12G H12G 0.9400 . ?
C13G C14G 1.385(16) . ?
C13G H13G 0.9400 . ?
C14G H14G 0.9400 . ?
N1H C1H 1.442(15) . ?
N1H H1H1 0.9000 . ?
N1H H1H2 0.9000 . ?
N1H H1H3 0.9000 . ?
C1H C2H 1.513(16) . ?
C1H H1HA 0.9800 . ?
C1H H1HB 0.9800 . ?
C2H C3H 1.485(16) . ?
C2H H2HA 0.9800 . ?
C2H H2HB 0.9800 . ?
C3H C4H 1.374(17) . ?
C3H C8H 1.424(16) . ?
C4H C5H 1.379(17) . ?
C4H H4H 0.9400 . ?
C5H C6H 1.399(15) . ?
C5H H5H 0.9400 . ?
C6H C7H 1.385(15) . ?
C6H C9H 1.479(14) . ?
C7H C8H 1.381(16) . ?
C7H H7H 0.9400 . ?
C8H H8H 0.9400 . ?
C9H C10H 1.387(14) . ?
C9H C14H 1.405(15) . ?
C10H C11H 1.396(16) . ?
C10H H10H 0.9400 . ?
C11H C12H 1.360(17) . ?
C11H H11H 0.9400 . ?
C12H C13H 1.407(16) . ?
C12H H12H 0.9400 . ?
C13H C14H 1.385(16) . ?
C13H H13H 0.9400 . ?
C14H H14H 0.9400 . ?

loop_
_geom_torsion_atom_site_label_1
_geom_torsion_atom_site_label_2
_geom_torsion_atom_site_label_3
_geom_torsion_atom_site_label_4
_geom_torsion
_geom_torsion_site_symmetry_1
_geom_torsion_site_symmetry_2
_geom_torsion_site_symmetry_3
_geom_torsion_site_symmetry_4
_geom_torsion_publ_flag
N1A C1A C2A C3A -45(3) . . . . ?
C1A C2A C3A C4A 108(3) . . . . ?
C1A C2A C3A C8A -77(3) . . . . ?
C8A C3A C4A C5A 4(4) . . . . ?
C2A C3A C4A C5A 179(3) . . . . ?
C3A C4A C5A C6A -3(5) . . . . ?
C4A C5A C6A C7A 0(5) . . . . ?
C4A C5A C6A C9A 180(3) . . . . ?
C5A C6A C7A C8A 1(5) . . . . ?
C9A C6A C7A C8A -179(3) . . . . ?
C6A C7A C8A C3A 0(5) . . . . ?
C4A C3A C8A C7A -3(4) . . . . ?
C2A C3A C8A C7A -178(3) . . . . ?
C7A C6A C9A C10A 46(3) . . . . ?
C5A C6A C9A C10A -134(3) . . . . ?
C7A C6A C9A C14A -141(3) . . . . ?
C5A C6A C9A C14A 39(3) . . . . ?
C14A C9A C10A C11A -1(4) . . . . ?
C6A C9A C10A C11A 173(3) . . . . ?
C9A C10A C11A C12A 4(5) . . . . ?
C10A C11A C12A C13A -4(5) . . . . ?
C11A C12A C13A C14A 0(6) . . . . ?
C12A C13A C14A C9A 4(5) . . . . ?
C10A C9A C14A C13A -3(4) . . . . ?
C6A C9A C14A C13A -177(3) . . . . ?
N1B C1B C2B C3B 62(3) . . . . ?
C1B C2B C3B C4B -99(3) . . . . ?
C1B C2B C3B C8B 80(3) . . . . ?
C8B C3B C4B C5B -4(4) . . . . ?
C2B C3B C4B C5B 175(3) . . . . ?
C3B C4B C5B C6B 3(5) . . . . ?
C4B C5B C6B C7B -2(5) . . . . ?
C4B C5B C6B C9B -179(2) . . . . ?
C5B C6B C7B C8B 1(5) . . . . ?
C9B C6B C7B C8B 178(3) . . . . ?
C6B C7B C8B C3B -2(5) . . . . ?
C4B C3B C8B C7B 4(4) . . . . ?
C2B C3B C8B C7B -176(3) . . . . ?
C7B C6B C9B C10B -137(3) . . . . ?
C5B C6B C9B C10B 40(3) . . . . ?
C7B C6B C9B C14B 47(3) . . . . ?
C5B C6B C9B C14B -136(3) . . . . ?
C14B C9B C10B C11B -6(4) . . . . ?
C6B C9B C10B C11B 178(3) . . . . ?
C9B C10B C11B C12B 3(5) . . . . ?
C10B C11B C12B C13B 3(5) . . . . ?
C11B C12B C13B C14B -6(5) . . . . ?
C12B C13B C14B C9B 3(5) . . . . ?
C10B C9B C14B C13B 3(4) . . . . ?
C6B C9B C14B C13B 179(3) . . . . ?
N1C C1C C2C C3C -58(3) . . . . ?
C1C C2C C3C C4C 99(2) . . . . ?
C1C C2C C3C C8C -88(3) . . . . ?
C8C C3C C4C C5C 4(4) . . . . ?
C2C C3C C4C C5C 178(3) . . . . ?
C3C C4C C5C C6C 2(4) . . . . ?
C4C C5C C6C C7C -5(4) . . . . ?
C4C C5C C6C C9C 172(2) . . . . ?
C5C C6C C7C C8C 3(4) . . . . ?
C9C C6C C7C C8C -174(2) . . . . ?
C6C C7C C8C C3C 3(4) . . . . ?
C4C C3C C8C C7C -6(3) . . . . ?
C2C C3C C8C C7C 180(2) . . . . ?
C7C C6C C9C C10C 142(3) . . . . ?
C5C C6C C9C C10C -35(3) . . . . ?
C7C C6C C9C C14C -43(3) . . . . ?
C5C C6C C9C C14C 140(3) . . . . ?
C14C C9C C10C C11C 2(4) . . . . ?
C6C C9C C10C C11C 177(3) . . . . ?
C9C C10C C11C C12C -2(5) . . . . ?
C10C C11C C12C C13C 2(5) . . . . ?
C11C C12C C13C C14C -2(6) . . . . ?
C12C C13C C14C C9C 2(5) . . . . ?
C10C C9C C14C C13C -2(4) . . . . ?
C6C C9C C14C C13C -177(3) . . . . ?
N1D C1D C2D C3D -109(2) . . . . ?
C1D C2D C3D C4D 92(3) . . . . ?
C1D C2D C3D C8D -81(2) . . . . ?
C8D C3D C4D C5D -4(4) . . . . ?
C2D C3D C4D C5D -178(3) . . . . ?
C3D C4D C5D C6D 2(5) . . . . ?
C4D C5D C6D C7D 0(4) . . . . ?
C4D C5D C6D C9D 175(2) . . . . ?
C5D C6D C7D C8D 1(4) . . . . ?
C9D C6D C7D C8D -175(2) . . . . ?
C6D C7D C8D C3D -3(4) . . . . ?
C4D C3D C8D C7D 4(4) . . . . ?
C2D C3D C8D C7D 178(2) . . . . ?
C7D C6D C9D C10D 141(3) . . . . ?
C5D C6D C9D C10D -35(3) . . . . ?
C7D C6D C9D C14D -43(3) . . . . ?
C5D C6D C9D C14D 142(3) . . . . ?
C14D C9D C10D C11D 4(4) . . . . ?
C6D C9D C10D C11D -179(3) . . . . ?
C9D C10D C11D C12D -3(5) . . . . ?
C10D C11D C12D C13D 0(5) . . . . ?
C11D C12D C13D C14D 2(6) . . . . ?
C12D C13D C14D C9D -1(5) . . . . ?
C10D C9D C14D C13D -2(4) . . . . ?
C6D C9D C14D C13D -179(3) . . . . ?
N1E C1E C2E C3E 85(3) . . . . ?
C1E C2E C3E C4E -122(2) . . . . ?
C1E C2E C3E C8E 66(2) . . . . ?
C8E C3E C4E C5E 5(3) . . . . ?
C2E C3E C4E C5E -168(3) . . . . ?
C3E C4E C5E C6E -3(5) . . . . ?
C4E C5E C6E C7E 0(5) . . . . ?
C4E C5E C6E C9E 179(2) . . . . ?
C5E C6E C7E C8E 0(5) . . . . ?
C9E C6E C7E C8E -179(3) . . . . ?
C6E C7E C8E C3E 3(5) . . . . ?
C4E C3E C8E C7E -5(3) . . . . ?
C2E C3E C8E C7E 168(3) . . . . ?
C7E C6E C9E C10E 49(3) . . . . ?
C5E C6E C9E C10E -130(3) . . . . ?
C7E C6E C9E C14E -138(3) . . . . ?
C5E C6E C9E C14E 43(3) . . . . ?
C14E C9E C10E C11E -3(4) . . . . ?
C6E C9E C10E C11E 171(3) . . . . ?
C9E C10E C11E C12E 7(4) . . . . ?
C10E C11E C12E C13E -6(5) . . . . ?
C11E C12E C13E C14E 1(5) . . . . ?
C12E C13E C14E C9E 3(5) . . . . ?
C10E C9E C14E C13E -2(4) . . . . ?
C6E C9E C14E C13E -176(3) . . . . ?
N1F C1F C2F C3F 175(3) . . . . ?
C1F C2F C3F C4F -114(3) . . . . ?
C1F C2F C3F C8F 69(4) . . . . ?
C8F C3F C4F C5F 4(4) . . . . ?
C2F C3F C4F C5F -174(3) . . . . ?
C3F C4F C5F C6F -2(5) . . . . ?
C4F C5F C6F C7F 1(5) . . . . ?
C4F C5F C6F C9F 179(2) . . . . ?
C5F C6F C7F C8F -3(5) . . . . ?
C9F C6F C7F C8F 179(2) . . . . ?
C6F C7F C8F C3F 5(5) . . . . ?
C4F C3F C8F C7F -5(4) . . . . ?
C2F C3F C8F C7F 173(2) . . . . ?
C7F C6F C9F C10F -139(3) . . . . ?
C5F C6F C9F C10F 43(3) . . . . ?
C7F C6F C9F C14F 49(3) . . . . ?
C5F C6F C9F C14F -129(3) . . . . ?
C14F C9F C10F C11F -4(4) . . . . ?
C6F C9F C10F C11F -176(2) . . . . ?
C9F C10F C11F C12F 9(4) . . . . ?
C10F C11F C12F C13F -6(5) . . . . ?
C11F C12F C13F C14F 0(5) . . . . ?
C12F C13F C14F C9F 5(5) . . . . ?
C10F C9F C14F C13F -3(4) . . . . ?
C6F C9F C14F C13F 170(3) . . . . ?
N1G C1G C2G C3G 171(3) . . . . ?
C1G C2G C3G C4G -82(4) . . . . ?
C1G C2G C3G C8G 101(3) . . . . ?
C8G C3G C4G C5G -2(5) . . . . ?
C2G C3G C4G C5G -179(3) . . . . ?
C3G C4G C5G C6G 1(5) . . . . ?
C4G C5G C6G C7G -3(4) . . . . ?
C4G C5G C6G C9G 173(2) . . . . ?
C5G C6G C7G C8G 4(4) . . . . ?
C9G C6G C7G C8G -171(3) . . . . ?
C6G C7G C8G C3G -5(4) . . . . ?
C4G C3G C8G C7G 3(4) . . . . ?
C2G C3G C8G C7G -180(2) . . . . ?
C7G C6G C9G C10G 132(3) . . . . ?
C5G C6G C9G C10G -44(3) . . . . ?
C7G C6G C9G C14G -41(3) . . . . ?
C5G C6G C9G C14G 143(3) . . . . ?
C14G C9G C10G C11G -4(4) . . . . ?
C6G C9G C10G C11G -177(2) . . . . ?
C9G C10G C11G C12G 5(4) . . . . ?
C10G C11G C12G C13G -2(5) . . . . ?
C11G C12G C13G C14G -2(5) . . . . ?
C12G C13G C14G C9G 3(5) . . . . ?
C10G C9G C14G C13G 0(4) . . . . ?
C6G C9G C14G C13G 173(3) . . . . ?
N1H C1H C2H C3H 97(3) . . . . ?
C1H C2H C3H C4H -85(3) . . . . ?
C1H C2H C3H C8H 92(3) . . . . ?
C8H C3H C4H C5H 5(4) . . . . ?
C2H C3H C4H C5H -178(3) . . . . ?
C3H C4H C5H C6H -1(5) . . . . ?
C4H C5H C6H C7H -3(4) . . . . ?
C4H C5H C6H C9H 174(2) . . . . ?
C5H C6H C7H C8H 2(4) . . . . ?
C9H C6H C7H C8H -175(3) . . . . ?
C6H C7H C8H C3H 3(5) . . . . ?
C4H C3H C8H C7H -6(4) . . . . ?
C2H C3H C8H C7H 177(3) . . . . ?
C7H C6H C9H C10H 127(3) . . . . ?
C5H C6H C9H C10H -49(3) . . . . ?
C7H C6H C9H C14H -44(3) . . . . ?
C5H C6H C9H C14H 140(3) . . . . ?
C14H C9H C10H C11H -6(3) . . . . ?
C6H C9H C10H C11H -177(2) . . . . ?
C9H C10H C11H C12H 6(4) . . . . ?
C10H C11H C12H C13H -1(5) . . . . ?
C11H C12H C13H C14H -4(5) . . . . ?
C12H C13H C14H C9H 4(4) . . . . ?
C10H C9H C14H C13H 1(4) . . . . ?
C6H C9H C14H C13H 172(2) . . . . ?
